data_4113694
loop_
_publ_author_name
'F. Albert Cotton'
'James P. Donahue'
'Carlos A. Murillo'

_publ_section_title
;
 Polyunsaturated Dicarboxylate Tethers Connecting Dimolybdenum Redox and
 Chromophoric Centers: Syntheses, Structures, and Electrochemistry
;
_journal_name_full 'Journal of the American Chemical Society'
_journal_page_first 5436
_journal_page_last 5450
_journal_paper_doi 10.1021/ja029101i
_journal_volume 125
_journal_year 2003
_chemical_compound_source synthesized
_chemical_formula_structural 'I C(H) C(H) CO2H'
_chemical_formula_sum 'C3 H3 I O2'
_chemical_formula_weight 197.95
_chemical_name_common 'trans-3-iodoacrylic acid'
_chemical_name_systematic
;
trans-3-iodopropenoic acid
;
_space_group_IT_number 64
_symmetry_cell_setting orthorhombic
_symmetry_space_group_name_Hall '-C 2ac 2'
_symmetry_space_group_name_H-M 'C m c a'
_atom_sites_solution_hydrogens geom
_atom_sites_solution_primary direct
_atom_sites_solution_secondary difmap
_audit_creation_method SHELXL
_cell_angle_alpha 90.00
_cell_angle_beta 90.00
_cell_angle_gamma 90.00
_cell_formula_units_Z 8
_cell_length_a 6.4845(11)
_cell_length_b 5.6366(10)
_cell_length_c 27.519(5)
_cell_measurement_reflns_used 2956
_cell_measurement_temperature 213(2)
_cell_measurement_theta_max 27.48
_cell_measurement_theta_min 2.96
_cell_volume 1005.8(3)
_computing_cell_refinement 'SAINT V. 6.02'
_computing_data_collection 'SMART V. 5.059'
_computing_data_reduction 'SAINT V. 6.02'
_computing_molecular_graphics 'SHELXTL V. 5.03 (Siemens, 1994)'
_computing_publication_material CIFTAB
_computing_structure_refinement 'SHELXL-93 (Sheldrick, 1993)'
_computing_structure_solution 'SHELXS-86 (Sheldrick, 1990)'
_diffrn_ambient_temperature 213(2)
_diffrn_measurement_device 'Bruker SMART 1000'
_diffrn_measurement_method omega-scans
_diffrn_radiation_monochromator graphite
_diffrn_radiation_source 'normal-focus sealed tube'
_diffrn_radiation_type MoK\a
_diffrn_radiation_wavelength 0.71073
_diffrn_reflns_av_R_equivalents 0.0435
_diffrn_reflns_av_sigmaI/netI 0.0212
_diffrn_reflns_limit_h_max 8
_diffrn_reflns_limit_h_min -8
_diffrn_reflns_limit_k_max 6
_diffrn_reflns_limit_k_min -7
_diffrn_reflns_limit_l_max 35
_diffrn_reflns_limit_l_min -34
_diffrn_reflns_number 3315
_diffrn_reflns_theta_max 27.48
_diffrn_reflns_theta_min 2.96
_diffrn_standards_number 'none (area detector data)'
_exptl_absorpt_coefficient_mu 6.229
_exptl_absorpt_correction_T_max 0.928
_exptl_absorpt_correction_T_min 0.362
_exptl_absorpt_correction_type multi-scan
_exptl_crystal_colour white
_exptl_crystal_density_diffrn 2.614
_exptl_crystal_density_method none
_exptl_crystal_description needles
_exptl_crystal_F_000 720
_exptl_crystal_size_max 0.40
_exptl_crystal_size_mid 0.15
_exptl_crystal_size_min 0.15
_refine_diff_density_max 0.648
_refine_diff_density_min -1.068
_refine_diff_density_rms 0.120
_refine_ls_extinction_coef 0.0021(2)
_refine_ls_extinction_expression Fc^*^=kFc[1+0.001xFc^2^\l^3^/sin(2\q)]^-1/4^
_refine_ls_extinction_method SHELXL
_refine_ls_goodness_of_fit_all 1.197
_refine_ls_goodness_of_fit_obs 1.200
_refine_ls_hydrogen_treatment refxyz
_refine_ls_matrix_type full
_refine_ls_number_parameters 47
_refine_ls_number_reflns 634
_refine_ls_number_restraints 0
_refine_ls_restrained_S_all 1.197
_refine_ls_restrained_S_obs 1.200
_refine_ls_R_factor_all 0.0255
_refine_ls_R_factor_obs 0.0241
_refine_ls_shift/esd_max -0.001
_refine_ls_shift/esd_mean 0.000
_refine_ls_structure_factor_coef Fsqd
_refine_ls_weighting_details 'w=1/[\s^2^(Fo^2^)+(0.0225P)^2^+4.7246P] where P=(Fo^2^+2Fc^2^)/3'
_refine_ls_weighting_scheme calc
_refine_ls_wR_factor_all 0.0619
_refine_ls_wR_factor_obs 0.0607
_reflns_number_observed 610
_reflns_number_total 634
_reflns_observed_criterion >2sigma(I)
_cod_data_source_file ja029101isi20030123_021228_01.cif
_cod_data_source_block xl
_cod_depositor_comments
;
The following automatic conversions were performed:

'_geom_angle_publ_flag' value 'Y' changed to 'y' according to the
built-in table from CIF Core dictionary named 'cif_core.dic' version
2.4.1 from 2010-06-29.

Automatic conversion script
Id: cif_fix_values 1715 2011-07-08 13:25:40Z adriana 

The following automatic conversions were performed:

'_refine_ls_weighting_scheme' value 'calc
w=1/[\s^2^(Fo^2^)+(0.0225P)^2^+4.7246P] where P=(Fo^2^+2Fc^2^)/3' was
changed to 'calc'. New tag '_refine_ls_weighting_details' was
created. The value of the new tag was set to
'w=1/[\s^2^(Fo^2^)+(0.0225P)^2^+4.7246P] where P=(Fo^2^+2Fc^2^)/3'.

Automatic conversion script
Id: cif_fix_values 3143 2015-03-26 13:38:13Z robertas 
;
_cod_database_code 4113694

loop_
_symmetry_equiv_pos_as_xyz
'x, y, z'
'-x, -y+1/2, z+1/2'
'-x, y+1/2, -z+1/2'
'x, -y, -z'
'x+1/2, y+1/2, z'
'-x+1/2, -y+1, z+1/2'
'-x+1/2, y+1, -z+1/2'
'x+1/2, -y+1/2, -z'
'-x, -y, -z'
'x, y-1/2, -z-1/2'
'x, -y-1/2, z-1/2'
'-x, y, z'
'-x+1/2, -y+1/2, -z'
'x+1/2, y, -z-1/2'
'x+1/2, -y, z-1/2'
'-x+1/2, y+1/2, z'

loop_
_atom_site_aniso_label
_atom_site_aniso_U_11
_atom_site_aniso_U_22
_atom_site_aniso_U_33
_atom_site_aniso_U_23
_atom_site_aniso_U_13
_atom_site_aniso_U_12
I1 0.0451(3) 0.0336(2) 0.0246(2) -0.00366(12) 0.000 0.000
O1 0.083(3) 0.027(2) 0.028(2) 0.002(2) 0.000 0.000
O2 0.102(4) 0.029(2) 0.023(2) 0.003(2) 0.000 0.000
C1 0.039(3) 0.031(2) 0.026(3) 0.000(2) 0.000 0.000
C2 0.048(3) 0.032(3) 0.021(2) 0.004(2) 0.000 0.000
C3 0.042(3) 0.035(3) 0.025(3) -0.001(2) 0.000 0.000

loop_
_atom_site_label
_atom_site_type_symbol
_atom_site_fract_x
_atom_site_fract_y
_atom_site_fract_z
_atom_site_U_iso_or_equiv
_atom_site_thermal_displace_type
_atom_site_occupancy
_atom_site_calc_flag
_atom_site_refinement_flags
I1 I 0.0000 0.06226(6) 0.697485(12) 0.0344(2) Uani 1 d S
O1 O 0.0000 -0.5967(7) 0.5567(2) 0.0462(12) Uani 1 d S
O2 O 0.0000 -0.2177(8) 0.5323(2) 0.0514(13) Uani 1 d S
C1 C 0.0000 -0.3846(10) 0.5652(2) 0.0319(11) Uani 1 d S
C2 C 0.0000 -0.2964(10) 0.6162(2) 0.0339(12) Uani 1 d S
C3 C 0.0000 -0.0687(10) 0.6270(2) 0.0337(12) Uani 1 d S
H2 H 0.0000 -0.4090(105) 0.6383(25) 0.030(16) Uiso 1 d S
H3 H 0.0000 0.0538(119) 0.6017(30) 0.044(19) Uiso 1 d S
H1 H 0.0000 -0.2860(181) 0.5053(39) 0.087(32) Uiso 1 d S

loop_
_atom_type_symbol
_atom_type_description
_atom_type_scat_dispersion_real
_atom_type_scat_dispersion_imag
_atom_type_scat_source
C C 0.0033 0.0016 'International Tables Vol C Tables 4.2.6.8 and 6.1.1.4'
H H 0.0000 0.0000 'International Tables Vol C Tables 4.2.6.8 and 6.1.1.4'
O O 0.0106 0.0060 'International Tables Vol C Tables 4.2.6.8 and 6.1.1.4'
I I -0.4742 1.8119 'International Tables Vol C Tables 4.2.6.8 and 6.1.1.4'

loop_
_geom_angle_atom_site_label_1
_geom_angle_atom_site_label_2
_geom_angle_atom_site_label_3
_geom_angle
_geom_angle_publ_flag
O1 C1 O2 125.1(5) y
O1 C1 C2 120.6(5) y
O2 C1 C2 114.3(5) y
C3 C2 C1 122.5(5) y
C2 C3 I1 123.8(4) y

loop_
_geom_bond_atom_site_label_1
_geom_bond_atom_site_label_2
_geom_bond_distance
_geom_bond_publ_flag
I1 C3 2.077(6) y
O1 C1 1.218(7) y
O2 C1 1.304(7) y
C1 C2 1.489(7) y
C2 C3 1.317(8) y
